data_4081861
loop_
_publ_author_name
'Harlow, Gregory P.'
'Zakharov, Lev N.'
'Wu, Gang'
'Liu, Shih-Yuan'

_publ_section_title
;
 Thermodynamically Controlled, Dynamic Binding of Diols to a 1,2-BN
 Cyclohexane Derivative
;
_journal_issue 22
_journal_name_full Organometallics
_journal_page_first 6650
_journal_paper_doi 10.1021/om400697r
_journal_volume 32
_journal_year 2013
_chemical_formula_sum 'C13 H20 B N O2'
_chemical_formula_weight 233.11
_chemical_name_systematic
;

 ?

;
_space_group_IT_number 2
_symmetry_cell_setting triclinic
_symmetry_space_group_name_Hall '-P 1'
_symmetry_space_group_name_H-M 'P -1'
_atom_sites_solution_hydrogens difmap
_atom_sites_solution_primary direct
_atom_sites_solution_secondary difmap
_audit_creation_method SHELXLTL
_cell_angle_alpha 63.308(3)
_cell_angle_beta 78.812(4)
_cell_angle_gamma 61.103(3)
_cell_formula_units_Z 2
_cell_length_a 9.1549(19)
_cell_length_b 9.369(2)
_cell_length_c 9.411(2)
_cell_measurement_reflns_used 1681
_cell_measurement_temperature 193(2)
_cell_measurement_theta_max 0.00
_cell_measurement_theta_min 0.00
_cell_volume 631.1(2)
_computing_cell_refinement 'Bruker SAINT'
_computing_data_collection 'Bruker SMART'
_computing_data_reduction 'Bruker SAINT'
_computing_molecular_graphics 'Bruker SHELXTL'
_computing_publication_material 'Bruker SHELXTL'
_computing_structure_refinement 'Bruker SHELXTL'
_computing_structure_solution 'Bruker SHELXTL'
_diffrn_ambient_temperature 193(2)
_diffrn_measured_fraction_theta_full 0.991
_diffrn_measured_fraction_theta_max 0.991
_diffrn_measurement_device_type 'Bruker Apex CCD area detector'
_diffrn_measurement_method 'phi and omega scans'
_diffrn_radiation_monochromator graphite
_diffrn_radiation_source 'fine-focus sealed tube'
_diffrn_radiation_type MoK\a
_diffrn_radiation_wavelength 0.71073
_diffrn_reflns_av_R_equivalents 0.0248
_diffrn_reflns_av_sigmaI/netI 0.0344
_diffrn_reflns_limit_h_max 11
_diffrn_reflns_limit_h_min -11
_diffrn_reflns_limit_k_max 11
_diffrn_reflns_limit_k_min -11
_diffrn_reflns_limit_l_max 11
_diffrn_reflns_limit_l_min -12
_diffrn_reflns_number 7057
_diffrn_reflns_theta_full 26.99
_diffrn_reflns_theta_max 26.99
_diffrn_reflns_theta_min 2.42
_exptl_absorpt_coefficient_mu 0.080
_exptl_absorpt_correction_T_max 0.9960
_exptl_absorpt_correction_T_min 0.9740
_exptl_absorpt_correction_type multi-scan
_exptl_absorpt_process_details SADABS
_exptl_crystal_colour colorless
_exptl_crystal_density_diffrn 1.227
_exptl_crystal_density_method 'not measured'
_exptl_crystal_description prizm
_exptl_crystal_F_000 252
_exptl_crystal_size_max 0.33
_exptl_crystal_size_mid 0.12
_exptl_crystal_size_min 0.05
_refine_diff_density_max 0.286
_refine_diff_density_min -0.172
_refine_diff_density_rms 0.049
_refine_ls_extinction_method none
_refine_ls_goodness_of_fit_ref 1.011
_refine_ls_hydrogen_treatment refall
_refine_ls_matrix_type full
_refine_ls_number_parameters 234
_refine_ls_number_reflns 2724
_refine_ls_number_restraints 0
_refine_ls_restrained_S_all 1.011
_refine_ls_R_factor_all 0.0691
_refine_ls_R_factor_gt 0.0497
_refine_ls_shift/su_max 0.000
_refine_ls_shift/su_mean 0.000
_refine_ls_structure_factor_coef Fsqd
_refine_ls_weighting_details 'calc w=1/[\s^2^(Fo^2^)+(0.0887P)^2^+0.0037P] where P=(Fo^2^+2Fc^2^)/3'
_refine_ls_weighting_scheme calc
_refine_ls_wR_factor_gt 0.1260
_refine_ls_wR_factor_ref 0.1423
_reflns_number_gt 2061
_reflns_number_total 2724
_reflns_threshold_expression >2sigma(I)
_cod_data_source_file om400697r_si_001.cif
_cod_data_source_block liur174
_cod_depositor_comments
;
The following automatic conversions were performed:

'_symmetry_cell_setting' value 'Triclinic' changed to 'triclinic'
according to /home/saulius/struct/CIF-dictionaries/cif_core.dic
dictionary named 'cif_core.dic' version 2.4.2 from 2011-04-26.

Automatic conversion script
Id: cif_fix_values 1891 2012-01-12 08:04:46Z andrius 
;
_cod_original_sg_symbol_H-M P-1
_cod_database_code 4081861

loop_
_symmetry_equiv_pos_as_xyz
'x, y, z'
'-x, -y, -z'

loop_
_atom_site_label
_atom_site_type_symbol
_atom_site_fract_x
_atom_site_fract_y
_atom_site_fract_z
_atom_site_U_iso_or_equiv
_atom_site_adp_type
_atom_site_occupancy
_atom_site_symmetry_multiplicity
_atom_site_calc_flag
O1 O 0.05447(13) 0.63749(14) 0.34743(12) 0.0293(3) Uani 1 1 d
O2 O 0.12061(14) 0.83309(15) 0.38142(13) 0.0334(3) Uani 1 1 d
N1 N -0.03341(15) 0.68277(17) 0.59966(15) 0.0259(3) Uani 1 1 d
B1 B 0.1137(2) 0.6628(2) 0.4650(2) 0.0277(4) Uani 1 1 d
C1 C 0.0209(2) 0.6870(2) 0.7372(2) 0.0339(4) Uani 1 1 d
C2 C 0.1825(2) 0.5241(3) 0.8162(2) 0.0378(4) Uani 1 1 d
C3 C 0.3255(2) 0.5103(3) 0.7007(2) 0.0369(4) Uani 1 1 d
C4 C 0.2826(2) 0.4971(2) 0.5596(2) 0.0327(4) Uani 1 1 d
C5 C -0.19794(19) 0.8422(2) 0.53146(19) 0.0307(4) Uani 1 1 d
C6 C -0.33329(19) 0.8554(2) 0.65258(18) 0.0282(4) Uani 1 1 d
C7 C -0.3934(2) 0.7289(2) 0.7181(2) 0.0335(4) Uani 1 1 d
C8 C -0.5144(2) 0.7389(2) 0.8329(2) 0.0375(4) Uani 1 1 d
C9 C -0.5762(2) 0.8752(3) 0.8823(2) 0.0386(4) Uani 1 1 d
C10 C -0.5199(2) 1.0038(2) 0.8162(2) 0.0375(4) Uani 1 1 d
C11 C -0.3990(2) 0.9942(2) 0.7011(2) 0.0325(4) Uani 1 1 d
C12 C 0.0585(3) 0.7689(3) 0.1954(2) 0.0421(5) Uani 1 1 d
C13 C 0.0535(3) 0.9164(2) 0.2250(2) 0.0406(5) Uani 1 1 d
H1A H 0.034(2) 0.804(2) 0.691(2) 0.042(5) Uiso 1 1 d
H1B H -0.070(2) 0.700(2) 0.813(2) 0.041(5) Uiso 1 1 d
H1N H -0.049(2) 0.580(2) 0.636(2) 0.037(5) Uiso 1 1 d
H2A H 0.206(3) 0.537(3) 0.905(2) 0.053(6) Uiso 1 1 d
H2B H 0.170(2) 0.413(3) 0.857(2) 0.046(5) Uiso 1 1 d
H3A H 0.342(2) 0.619(2) 0.661(2) 0.034(5) Uiso 1 1 d
H3B H 0.430(3) 0.405(3) 0.756(2) 0.051(6) Uiso 1 1 d
H4A H 0.373(2) 0.490(2) 0.483(2) 0.044(5) Uiso 1 1 d
H4B H 0.277(2) 0.382(3) 0.600(2) 0.046(5) Uiso 1 1 d
H5A H -0.228(2) 0.829(2) 0.438(2) 0.043(5) Uiso 1 1 d
H5B H -0.180(2) 0.955(3) 0.488(2) 0.048(5) Uiso 1 1 d
H7 H -0.347(2) 0.630(2) 0.687(2) 0.041(5) Uiso 1 1 d
H8 H -0.554(2) 0.647(3) 0.878(2) 0.044(5) Uiso 1 1 d
H9 H -0.659(3) 0.883(2) 0.962(2) 0.048(5) Uiso 1 1 d
H10 H -0.566(2) 1.102(2) 0.852(2) 0.040(5) Uiso 1 1 d
H11 H -0.362(2) 1.085(2) 0.657(2) 0.039(5) Uiso 1 1 d
H12A H -0.033(3) 0.805(3) 0.125(3) 0.068(7) Uiso 1 1 d
H12B H 0.164(3) 0.714(3) 0.140(3) 0.059(6) Uiso 1 1 d
H13A H -0.071(3) 1.018(3) 0.217(2) 0.064(6) Uiso 1 1 d
H13B H 0.114(3) 0.978(3) 0.151(2) 0.049(5) Uiso 1 1 d

loop_
_atom_site_aniso_label
_atom_site_aniso_U_11
_atom_site_aniso_U_22
_atom_site_aniso_U_33
_atom_site_aniso_U_23
_atom_site_aniso_U_13
_atom_site_aniso_U_12
O1 0.0347(6) 0.0322(6) 0.0263(6) -0.0123(5) 0.0031(5) -0.0195(5)
O2 0.0408(7) 0.0365(6) 0.0311(6) -0.0137(5) 0.0063(5) -0.0256(5)
N1 0.0260(7) 0.0277(7) 0.0262(7) -0.0111(5) 0.0013(5) -0.0139(6)
B1 0.0294(9) 0.0333(9) 0.0287(9) -0.0155(7) 0.0069(7) -0.0198(8)
C1 0.0316(9) 0.0447(10) 0.0305(9) -0.0201(8) 0.0018(7) -0.0172(8)
C2 0.0345(9) 0.0506(11) 0.0301(9) -0.0164(8) -0.0032(7) -0.0193(8)
C3 0.0275(9) 0.0448(10) 0.0392(10) -0.0173(8) -0.0020(7) -0.0159(8)
C4 0.0291(9) 0.0372(9) 0.0355(9) -0.0176(7) 0.0047(7) -0.0166(7)
C5 0.0290(8) 0.0312(9) 0.0276(8) -0.0099(7) 0.0007(6) -0.0126(7)
C6 0.0230(7) 0.0312(8) 0.0275(8) -0.0111(6) -0.0028(6) -0.0099(6)
C7 0.0342(9) 0.0355(9) 0.0348(9) -0.0169(8) 0.0023(7) -0.0169(8)
C8 0.0352(9) 0.0445(10) 0.0344(9) -0.0122(8) 0.0021(7) -0.0234(8)
C9 0.0277(9) 0.0496(11) 0.0316(9) -0.0164(8) 0.0042(7) -0.0140(8)
C10 0.0338(9) 0.0380(9) 0.0369(9) -0.0194(8) 0.0003(7) -0.0096(8)
C11 0.0310(9) 0.0315(9) 0.0343(9) -0.0127(7) -0.0011(7) -0.0138(7)
C12 0.0599(12) 0.0407(10) 0.0277(9) -0.0101(8) 0.0025(9) -0.0283(10)
C13 0.0559(12) 0.0393(10) 0.0301(9) -0.0108(8) 0.0053(8) -0.0288(9)

loop_
_atom_type_symbol
_atom_type_description
_atom_type_scat_dispersion_real
_atom_type_scat_dispersion_imag
_atom_type_scat_source
C C 0.0033 0.0016 'International Tables Vol C Tables 4.2.6.8 and 6.1.1.4'
H H 0.0000 0.0000 'International Tables Vol C Tables 4.2.6.8 and 6.1.1.4'
B B 0.0013 0.0007 'International Tables Vol C Tables 4.2.6.8 and 6.1.1.4'
N N 0.0061 0.0033 'International Tables Vol C Tables 4.2.6.8 and 6.1.1.4'
O O 0.0106 0.0060 'International Tables Vol C Tables 4.2.6.8 and 6.1.1.4'

loop_
_geom_angle_atom_site_label_1
_geom_angle_atom_site_label_2
_geom_angle_atom_site_label_3
_geom_angle
C12 O1 B1 107.55(12)
C13 O2 B1 108.65(12)
C1 N1 C5 110.14(12)
C1 N1 B1 111.53(12)
C5 N1 B1 113.16(12)
C1 N1 H1N 109.1(11)
C5 N1 H1N 107.2(11)
B1 N1 H1N 105.4(11)
O2 B1 O1 106.45(13)
O2 B1 C4 114.67(13)
O1 B1 C4 114.43(13)
O2 B1 N1 108.13(12)
O1 B1 N1 106.20(11)
C4 B1 N1 106.50(13)
N1 C1 C2 112.52(14)
N1 C1 H1A 106.0(10)
C2 C1 H1A 110.9(10)
N1 C1 H1B 108.7(11)
C2 C1 H1B 111.8(10)
H1A C1 H1B 106.6(14)
C1 C2 C3 111.53(15)
C1 C2 H2A 106.5(12)
C3 C2 H2A 110.6(12)
C1 C2 H2B 110.6(11)
C3 C2 H2B 108.5(11)
H2A C2 H2B 109.1(16)
C2 C3 C4 109.49(14)
C2 C3 H3A 109.5(10)
C4 C3 H3A 108.9(10)
C2 C3 H3B 109.8(11)
C4 C3 H3B 111.0(11)
H3A C3 H3B 108.2(15)
C3 C4 B1 113.78(14)
C3 C4 H4A 110.5(11)
B1 C4 H4A 107.3(11)
C3 C4 H4B 107.8(11)
B1 C4 H4B 111.2(11)
H4A C4 H4B 105.9(15)
N1 C5 C6 112.99(12)
N1 C5 H5A 105.4(10)
C6 C5 H5A 111.8(10)
N1 C5 H5B 107.5(11)
C6 C5 H5B 109.0(11)
H5A C5 H5B 110.0(14)
C7 C6 C11 118.90(15)
C7 C6 C5 120.77(14)
C11 C6 C5 120.33(14)
C6 C7 C8 120.42(16)
C6 C7 H7 120.0(11)
C8 C7 H7 119.5(11)
C9 C8 C7 120.11(16)
C9 C8 H8 121.2(11)
C7 C8 H8 118.7(11)
C8 C9 C10 120.13(16)
C8 C9 H9 121.0(11)
C10 C9 H9 118.9(11)
C9 C10 C11 119.83(17)
C9 C10 H10 119.4(10)
C11 C10 H10 120.8(10)
C10 C11 C6 120.58(16)
C10 C11 H11 118.4(10)
C6 C11 H11 121.0(10)
O1 C12 C13 105.70(14)
O1 C12 H12A 109.9(13)
C13 C12 H12A 115.9(13)
O1 C12 H12B 109.7(12)
C13 C12 H12B 111.9(12)
H12A C12 H12B 103.6(17)
O2 C13 C12 105.44(14)
O2 C13 H13A 110.2(12)
C12 C13 H13A 110.8(12)
O2 C13 H13B 110.4(12)
C12 C13 H13B 114.7(12)
H13A C13 H13B 105.3(16)

loop_
_geom_bond_atom_site_label_1
_geom_bond_atom_site_label_2
_geom_bond_distance
O1 C12 1.416(2)
O1 B1 1.472(2)
O2 C13 1.417(2)
O2 B1 1.456(2)
N1 C1 1.496(2)
N1 C5 1.501(2)
N1 B1 1.662(2)
N1 H1N 0.943(18)
B1 C4 1.601(2)
C1 C2 1.515(2)
C1 H1A 1.047(19)
C1 H1B 0.980(19)
C2 C3 1.524(2)
C2 H2A 0.97(2)
C2 H2B 0.99(2)
C3 C4 1.526(2)
C3 H3A 0.991(18)
C3 H3B 0.99(2)
C4 H4A 0.981(19)
C4 H4B 1.00(2)
C5 C6 1.510(2)
C5 H5A 1.043(19)
C5 H5B 1.029(19)
C6 C7 1.388(2)
C6 C11 1.390(2)
C7 C8 1.389(2)
C7 H7 0.972(19)
C8 C9 1.378(3)
C8 H8 0.99(2)
C9 C10 1.381(3)
C9 H9 0.96(2)
C10 C11 1.390(2)
C10 H10 0.993(17)
C11 H11 0.959(18)
C12 C13 1.507(3)
C12 H12A 1.00(2)
C12 H12B 1.02(2)
C13 H13A 1.06(2)
C13 H13B 0.96(2)

loop_
_geom_hbond_atom_site_label_D
_geom_hbond_atom_site_label_H
_geom_hbond_atom_site_label_A
_geom_hbond_distance_DH
_geom_hbond_distance_HA
_geom_hbond_distance_DA
_geom_hbond_angle_DHA
_geom_hbond_site_symmetry_A
N1 H1N O1 0.943(18) 1.993(19) 2.9100(18) 163.5(16) 2_566

loop_
_geom_torsion_atom_site_label_1
_geom_torsion_atom_site_label_2
_geom_torsion_atom_site_label_3
_geom_torsion_atom_site_label_4
_geom_torsion
C13 O2 B1 O1 5.43(16)
C13 O2 B1 C4 133.04(15)
C13 O2 B1 N1 -108.32(14)
C12 O1 B1 O2 11.01(17)
C12 O1 B1 C4 -116.74(16)
C12 O1 B1 N1 126.07(14)
C1 N1 B1 O2 -73.01(16)
C5 N1 B1 O2 51.83(16)
C1 N1 B1 O1 173.07(12)
C5 N1 B1 O1 -62.08(16)
C1 N1 B1 C4 50.71(16)
C5 N1 B1 C4 175.55(12)
C5 N1 C1 C2 177.19(14)
B1 N1 C1 C2 -56.30(18)
N1 C1 C2 C3 60.67(19)
C1 C2 C3 C4 -59.4(2)
C2 C3 C4 B1 58.1(2)
O2 B1 C4 C3 67.03(18)
O1 B1 C4 C3 -169.54(13)
N1 B1 C4 C3 -52.53(17)
C1 N1 C5 C6 -56.95(17)
B1 N1 C5 C6 177.45(12)
N1 C5 C6 C7 -66.98(19)
N1 C5 C6 C11 112.59(17)
C11 C6 C7 C8 -1.5(2)
C5 C6 C7 C8 178.09(15)
C6 C7 C8 C9 0.2(3)
C7 C8 C9 C10 0.9(3)
C8 C9 C10 C11 -0.8(3)
C9 C10 C11 C6 -0.5(3)
C7 C6 C11 C10 1.6(2)
C5 C6 C11 C10 -177.97(15)
B1 O1 C12 C13 -22.1(2)
B1 O2 C13 C12 -18.65(19)
O1 C12 C13 O2 25.4(2)
